data_7020999
loop_
_publ_author_name
'Xiang, Jing'
'Jia, Li-Hui'
'Wang, Bing-Wu'
'Yiu, Shek-Man'
'Peng, Shie-Ming'
'Wong, Wai-Yeung'
'Gao, Song'
'Lau, Tai-Chu'

_publ_section_title
;
 The synthesis, structures and magnetic properties of polynuclear
 Ru(III)-3d (3d = Mn(II/III), Ni(II), Cu(II)) compounds based on
 [Ru(III)(Q)(2)(CN)(2)](-).
;
_journal_issue 11
_journal_name_full 'Dalton transactions (Cambridge, England : 2003)'
_journal_page_first 3876
_journal_page_last 3887
_journal_paper_doi 10.1039/c2dt32331a
_journal_volume 42
_journal_year 2013
_chemical_formula_sum 'C51 H52 N12 Ni O7 Ru2'
_chemical_formula_weight 1205.90
_chemical_name_systematic
;
?
;
_space_group_IT_number 2
_symmetry_cell_setting triclinic
_symmetry_space_group_name_Hall '-P 1'
_symmetry_space_group_name_H-M 'P -1'
_atom_sites_solution_hydrogens geom
_atom_sites_solution_primary direct
_atom_sites_solution_secondary difmap
_audit_creation_method SHELXL-97
_cell_angle_alpha 95.113(2)
_cell_angle_beta 96.982(2)
_cell_angle_gamma 102.153(2)
_cell_formula_units_Z 2
_cell_length_a 11.7692(4)
_cell_length_b 13.5116(4)
_cell_length_c 17.1714(6)
_cell_measurement_reflns_used 11711
_cell_measurement_temperature 150(2)
_cell_measurement_theta_max 27.50
_cell_measurement_theta_min 2.00
_cell_volume 2631.04(15)
_computing_cell_refinement DENZO-SMN
_computing_data_collection 'NONIUS COLLECT'
_computing_data_reduction DENZO-SMN
_computing_molecular_graphics 'Bruker SHELXTL'
_computing_publication_material 'Bruker SHELXTL'
_computing_structure_refinement 'SHELXL-97 (Sheldrick, 1997)'
_computing_structure_solution 'SHELXS-97 (Sheldrick, 1990)'
_diffrn_ambient_temperature 150(2)
_diffrn_measured_fraction_theta_full 0.983
_diffrn_measured_fraction_theta_max 0.983
_diffrn_measurement_device_type 'NONIUS KappaCCD'
_diffrn_measurement_method '\w scans'
_diffrn_radiation_monochromator graphite
_diffrn_radiation_source 'fine-focus sealed tube'
_diffrn_radiation_type MoK\a
_diffrn_radiation_wavelength 0.71073
_diffrn_reflns_av_R_equivalents 0.0564
_diffrn_reflns_av_sigmaI/netI 0.0720
_diffrn_reflns_limit_h_max 14
_diffrn_reflns_limit_h_min -15
_diffrn_reflns_limit_k_max 17
_diffrn_reflns_limit_k_min -17
_diffrn_reflns_limit_l_max 22
_diffrn_reflns_limit_l_min -21
_diffrn_reflns_number 31128
_diffrn_reflns_theta_full 27.50
_diffrn_reflns_theta_max 27.50
_diffrn_reflns_theta_min 1.55
_exptl_absorpt_coefficient_mu 0.983
_exptl_absorpt_correction_T_max 0.832
_exptl_absorpt_correction_T_min 0.690
_exptl_absorpt_correction_type multi-scan
_exptl_crystal_colour dark-brown
_exptl_crystal_density_diffrn 1.522
_exptl_crystal_density_meas ?
_exptl_crystal_density_method 'not measured'
_exptl_crystal_description rod
_exptl_crystal_F_000 1228
_exptl_crystal_size_max 0.40
_exptl_crystal_size_mid 0.20
_exptl_crystal_size_min 0.20
_refine_diff_density_max 1.559
_refine_diff_density_min -1.172
_refine_diff_density_rms 0.119
_refine_ls_extinction_method none
_refine_ls_goodness_of_fit_ref 1.024
_refine_ls_hydrogen_treatment constr
_refine_ls_matrix_type full
_refine_ls_number_parameters 649
_refine_ls_number_reflns 11896
_refine_ls_number_restraints 87
_refine_ls_restrained_S_all 1.022
_refine_ls_R_factor_all 0.1041
_refine_ls_R_factor_gt 0.0552
_refine_ls_shift/su_max 0.015
_refine_ls_shift/su_mean 0.001
_refine_ls_structure_factor_coef Fsqd
_refine_ls_weighting_details 'calc w=1/[\s^2^(Fo^2^)+(0.0764P)^2^+4.9385P] where P=(Fo^2^+2Fc^2^)/3'
_refine_ls_weighting_scheme calc
_refine_ls_wR_factor_gt 0.1397
_refine_ls_wR_factor_ref 0.1683
_reflns_number_gt 7215
_reflns_number_total 11896
_reflns_threshold_expression >2sigma(I)
_cod_data_source_file c2dt32331a.txt
_cod_data_source_block ic13997
_cod_depositor_comments
;
The following automatic conversions were performed:

'_symmetry_cell_setting' value 'Triclinic' changed to 'triclinic'
according to /home/saulius/struct/CIF-dictionaries/cif_core.dic
dictionary named 'cif_core.dic' version 2.4.2 from 2011-04-26.

Automatic conversion script
Id: cif_fix_values 1891 2012-01-12 08:04:46Z andrius 

The following automatic conversions were performed:

'_exptl_crystal_density_meas' value 'not_measured' was changed to '?'
- the value is perceived as not measured.

Automatic conversion script
Id: cif_fix_values 3008 2015-01-20 13:52:24Z robertas 
;
_cod_original_sg_symbol_H-M P-1
_cod_database_code 7020999

loop_
_symmetry_equiv_pos_as_xyz
'x, y, z'
'-x, -y, -z'

loop_
_atom_site_label
_atom_site_type_symbol
_atom_site_fract_x
_atom_site_fract_y
_atom_site_fract_z
_atom_site_U_iso_or_equiv
_atom_site_adp_type
_atom_site_occupancy
_atom_site_symmetry_multiplicity
_atom_site_calc_flag
_atom_site_refinement_flags
_atom_site_disorder_assembly
_atom_site_disorder_group
Ru1 Ru 1.0000 1.0000 0.0000 0.03325(15) Uani 1 2 d S . .
Ru2 Ru 0.5000 0.5000 0.0000 0.03144(15) Uani 1 2 d S . .
Ni Ni 0.74091(5) 0.81157(5) 0.19011(4) 0.03150(17) Uani 1 1 d . A .
O2 O 0.5578(4) 0.4278(3) 0.0885(2) 0.0520(10) Uani 1 1 d D . .
N1 N 0.8657(4) 0.8712(3) 0.1226(3) 0.0401(10) Uani 1 1 d . . .
N2 N 0.6696(4) 0.7004(3) 0.0973(3) 0.0398(10) Uani 1 1 d . . .
N3 N 0.6251(4) 0.9095(4) 0.1638(3) 0.0497(12) Uani 1 1 d . . .
N4 N 0.8118(4) 0.9297(3) 0.2809(3) 0.0386(10) Uani 1 1 d . . .
N5 N 0.8426(4) 0.7333(4) 0.2633(2) 0.0434(11) Uani 1 1 d . . .
N6 N 0.6044(4) 0.7353(3) 0.2456(3) 0.0409(11) Uani 1 1 d . . .
N8 N 0.3803(4) 0.5228(3) 0.0736(3) 0.0454(12) Uani 1 1 d D . .
C1 C 0.9171(5) 0.9123(4) 0.0782(3) 0.0376(12) Uani 1 1 d . A .
C2 C 0.6108(4) 0.6312(4) 0.0573(3) 0.0348(11) Uani 1 1 d . A .
C3 C 0.6705(7) 1.0100(5) 0.2139(4) 0.0631(19) Uani 1 1 d . A .
H3A H 0.6239 1.0141 0.2580 0.076 Uiso 1 1 calc R . .
H3B H 0.6616 1.0660 0.1818 0.076 Uiso 1 1 calc R . .
C4 C 0.8006(6) 1.0228(5) 0.2475(4) 0.0581(17) Uani 1 1 d . A .
H4A H 0.8502 1.0339 0.2050 0.070 Uiso 1 1 calc R . .
H4B H 0.8259 1.0821 0.2888 0.070 Uiso 1 1 calc R . .
C5 C 0.9307(5) 0.9153(5) 0.3063(3) 0.0513(16) Uani 1 1 d . A .
H5A H 0.9695 0.9648 0.3527 0.062 Uiso 1 1 calc R . .
H5B H 0.9790 0.9255 0.2631 0.062 Uiso 1 1 calc R . .
C6 C 0.9175(5) 0.8083(6) 0.3271(3) 0.0562(17) Uani 1 1 d . A .
H6A H 0.9960 0.7924 0.3368 0.067 Uiso 1 1 calc R . .
H6B H 0.8821 0.8029 0.3765 0.067 Uiso 1 1 calc R . .
C7 C 0.7566(6) 0.6547(5) 0.2942(4) 0.0545(16) Uani 1 1 d . A .
H7A H 0.7959 0.6311 0.3411 0.065 Uiso 1 1 calc R . .
H7B H 0.7268 0.5953 0.2534 0.065 Uiso 1 1 calc R . .
C8 C 0.6554(5) 0.6978(5) 0.3166(3) 0.0503(15) Uani 1 1 d . A .
H8A H 0.5960 0.6445 0.3343 0.060 Uiso 1 1 calc R . .
H8B H 0.6833 0.7543 0.3600 0.060 Uiso 1 1 calc R . .
C9 C 0.5233(5) 0.8028(5) 0.2567(3) 0.0507(15) Uani 1 1 d . A .
H9A H 0.5555 0.8544 0.3030 0.061 Uiso 1 1 calc R . .
H9B H 0.4464 0.7629 0.2657 0.061 Uiso 1 1 calc R . .
C10 C 0.5091(5) 0.8545(5) 0.1826(4) 0.0602(18) Uani 1 1 d . A .
H10A H 0.4696 0.8027 0.1377 0.072 Uiso 1 1 calc R . .
H10B H 0.4585 0.9037 0.1899 0.072 Uiso 1 1 calc R . .
O1 O 0.8501(5) 1.0485(4) -0.0228(3) 0.0415(13) Uiso 0.67 1 d PD A 1
N7 N 1.0341(6) 1.1237(5) 0.0872(4) 0.0435(17) Uiso 0.67 1 d PD A 1
C11 C 1.1301(9) 1.1574(7) 0.1396(5) 0.057(2) Uiso 0.67 1 d PD A 1
H11A H 1.1947 1.1257 0.1379 0.068 Uiso 0.67 1 calc PR A 1
C12 C 1.1371(12) 1.2396(10) 0.1976(8) 0.080(5) Uiso 0.67 1 d PD A 1
H12A H 1.2074 1.2648 0.2336 0.096 Uiso 0.67 1 calc PR A 1
C13 C 1.0429(10) 1.2838(10) 0.2025(8) 0.074(4) Uiso 0.67 1 d PD A 1
H13A H 1.0468 1.3377 0.2429 0.088 Uiso 0.67 1 calc PR A 1
C14 C 0.9442(8) 1.2497(7) 0.1492(6) 0.061(3) Uiso 0.67 1 d PD A 1
C15 C 0.8414(9) 1.2896(9) 0.1467(7) 0.080(3) Uiso 0.67 1 d PD A 1
H15A H 0.8357 1.3428 0.1851 0.095 Uiso 0.67 1 calc PR A 1
C16 C 0.7521(12) 1.2494(8) 0.0878(6) 0.062(3) Uiso 0.67 1 d PD A 1
H16A H 0.6854 1.2786 0.0873 0.075 Uiso 0.67 1 calc PR A 1
C17 C 0.7443(10) 1.1703(9) 0.0274(7) 0.057(4) Uiso 0.67 1 d PD A 1
H17A H 0.6771 1.1468 -0.0116 0.068 Uiso 0.67 1 calc PR A 1
C18 C 0.8451(8) 1.1284(7) 0.0292(5) 0.050(2) Uiso 0.67 1 d PD A 1
C19 C 0.9369(11) 1.1679(10) 0.0872(8) 0.045(4) Uiso 0.67 1 d PD A 1
O1' O 1.1061(9) 1.0878(8) 0.0914(6) 0.042(3) Uiso 0.33 1 d PD A 2
N7' N 0.8991(11) 1.1037(10) 0.0250(8) 0.047(4) Uiso 0.33 1 d PD A 2
C11' C 0.7964(13) 1.1094(13) -0.0129(10) 0.047(4) Uiso 0.33 1 d PD A 2
H11B H 0.7585 1.0604 -0.0565 0.056 Uiso 0.33 1 calc PR A 2
C12' C 0.744(2) 1.189(2) 0.0119(16) 0.096(14) Uiso 0.33 1 d PD A 2
H12B H 0.6769 1.1992 -0.0199 0.115 Uiso 0.33 1 calc PR A 2
C13' C 0.789(2) 1.252(3) 0.0817(17) 0.127(17) Uiso 0.33 1 d PD A 2
H13B H 0.7509 1.3039 0.0990 0.152 Uiso 0.33 1 calc PR A 2
C14' C 0.8894(12) 1.2389(10) 0.1256(8) 0.033(3) Uiso 0.33 1 d PD A 2
C15' C 0.9421(15) 1.2976(14) 0.1974(10) 0.067(6) Uiso 0.33 1 d PD A 2
H15B H 0.9065 1.3474 0.2209 0.081 Uiso 0.33 1 calc PR A 2
C16' C 1.0457(16) 1.2814(15) 0.2327(12) 0.055(6) Uiso 0.33 1 d PD A 2
H16B H 1.0782 1.3198 0.2824 0.065 Uiso 0.33 1 calc PR A 2
C17' C 1.1073(16) 1.2145(14) 0.2029(10) 0.046(5) Uiso 0.33 1 d PD A 2
H17B H 1.1798 1.2079 0.2306 0.055 Uiso 0.33 1 calc PR A 2
C18' C 1.0588(13) 1.1558(12) 0.1294(9) 0.043(4) Uiso 0.33 1 d PD A 2
C19' C 0.9522(17) 1.1673(17) 0.0949(11) 0.028(7) Uiso 0.33 1 d PD A 2
C20 C 0.2917(5) 0.5684(5) 0.0632(4) 0.0549(16) Uani 1 1 d D . .
H20 H 0.2765 0.5968 0.0153 0.066 Uiso 1 1 calc R . .
C21 C 0.2196(6) 0.5754(6) 0.1222(4) 0.069(2) Uani 1 1 d D . .
H21 H 0.1556 0.6078 0.1139 0.083 Uiso 1 1 calc R . .
C22 C 0.2414(6) 0.5357(5) 0.1914(4) 0.0630(18) Uani 1 1 d D . .
H22 H 0.1911 0.5393 0.2303 0.076 Uiso 1 1 calc R . .
C23 C 0.3347(6) 0.4907(5) 0.2057(4) 0.0612(17) Uani 1 1 d D . .
C24 C 0.3662(7) 0.4509(7) 0.2744(4) 0.079(2) Uani 1 1 d D . .
H24 H 0.3212 0.4530 0.3166 0.095 Uiso 1 1 calc R . .
C25 C 0.4635(8) 0.4078(7) 0.2819(5) 0.096(3) Uani 1 1 d D . .
H25 H 0.4853 0.3836 0.3305 0.115 Uiso 1 1 calc R . .
C26 C 0.5310(7) 0.3983(6) 0.2210(4) 0.081(2) Uani 1 1 d D . .
H26 H 0.5961 0.3670 0.2278 0.097 Uiso 1 1 calc R . .
C27 C 0.5006(5) 0.4360(5) 0.1499(3) 0.0532(15) Uani 1 1 d D . .
C28 C 0.4060(5) 0.4831(4) 0.1437(3) 0.0454(14) Uani 1 1 d D . .
Ru3 Ru 0.0000 0.5000 0.5000 0.03147(15) Uani 1 2 d S . .
O3 O 0.1761(3) 0.5281(3) 0.5102(2) 0.0379(8) Uani 1 1 d . . .
N9 N -0.0114(5) 0.5072(4) 0.3121(3) 0.0547(13) Uani 1 1 d . . .
N10 N 0.0199(4) 0.3512(3) 0.4830(2) 0.0334(9) Uani 1 1 d . . .
C29 C -0.0085(4) 0.5036(4) 0.3789(3) 0.0398(12) Uani 1 1 d . . .
C30 C -0.0587(5) 0.2645(4) 0.4740(3) 0.0402(12) Uani 1 1 d . . .
H30 H -0.1381 0.2660 0.4780 0.048 Uiso 1 1 calc R . .
C31 C -0.0297(5) 0.1697(4) 0.4587(3) 0.0408(12) Uani 1 1 d . . .
H31 H -0.0890 0.1086 0.4523 0.049 Uiso 1 1 calc R . .
C32 C 0.0831(5) 0.1658(4) 0.4531(3) 0.0398(12) Uani 1 1 d . . .
H32 H 0.1029 0.1019 0.4423 0.048 Uiso 1 1 calc R . .
C33 C 0.1715(4) 0.2566(4) 0.4632(3) 0.0337(11) Uani 1 1 d . . .
C34 C 0.2920(5) 0.2617(4) 0.4599(3) 0.0400(12) Uani 1 1 d . . .
H34 H 0.3185 0.2011 0.4480 0.048 Uiso 1 1 calc R . .
C35 C 0.3693(5) 0.3530(4) 0.4738(3) 0.0447(13) Uani 1 1 d . . .
H35 H 0.4500 0.3550 0.4715 0.054 Uiso 1 1 calc R . .
C36 C 0.3345(4) 0.4456(4) 0.4915(3) 0.0409(13) Uani 1 1 d . . .
H36 H 0.3915 0.5081 0.5019 0.049 Uiso 1 1 calc R . .
C37 C 0.2171(4) 0.4449(4) 0.4938(3) 0.0327(11) Uani 1 1 d . . .
C38 C 0.1357(4) 0.3485(4) 0.4793(3) 0.0321(11) Uani 1 1 d . . .
Ru4 Ru 0.5000 0.0000 0.5000 0.02440(13) Uani 1 2 d S . .
O4 O 0.5441(3) -0.0673(3) 0.59568(19) 0.0343(8) Uani 1 1 d . . .
N11 N 0.2660(4) 0.0390(3) 0.5642(2) 0.0381(10) Uani 1 1 d . . .
N12 N 0.6095(3) 0.1246(3) 0.5685(2) 0.0291(9) Uani 1 1 d . . .
C39 C 0.3512(4) 0.0261(3) 0.5439(3) 0.0289(10) Uani 1 1 d . . .
C40 C 0.6387(5) 0.2204(4) 0.5536(3) 0.0378(12) Uani 1 1 d . . .
H40 H 0.5992 0.2402 0.5080 0.045 Uiso 1 1 calc R . .
C41 C 0.7258(5) 0.2934(4) 0.6029(4) 0.0503(15) Uani 1 1 d . . .
H41 H 0.7451 0.3612 0.5900 0.060 Uiso 1 1 calc R . .
C42 C 0.7833(5) 0.2681(5) 0.6693(4) 0.0510(16) Uani 1 1 d . . .
H42 H 0.8442 0.3173 0.7018 0.061 Uiso 1 1 calc R . .
C43 C 0.7510(5) 0.1675(5) 0.6895(3) 0.0464(14) Uani 1 1 d . . .
C44 C 0.7995(5) 0.1331(7) 0.7579(4) 0.0613(19) Uani 1 1 d . . .
H44 H 0.8576 0.1786 0.7952 0.074 Uiso 1 1 calc R . .
C45 C 0.7631(6) 0.0350(8) 0.7704(4) 0.073(2) Uani 1 1 d . . .
H45 H 0.7970 0.0131 0.8171 0.087 Uiso 1 1 calc R . .
C46 C 0.6776(5) -0.0363(6) 0.7178(4) 0.0552(16) Uani 1 1 d . . .
H46 H 0.6547 -0.1046 0.7291 0.066 Uiso 1 1 calc R . .
C47 C 0.6263(4) -0.0060(4) 0.6483(3) 0.0377(12) Uani 1 1 d . . .
C48 C 0.6632(4) 0.0970(4) 0.6361(3) 0.0327(11) Uani 1 1 d . . .
O5 O 0.9754(4) 0.6097(3) 0.1774(2) 0.0524(10) Uani 1 1 d . . .
H5 H 0.9713 0.5698 0.2123 0.079 Uiso 1 1 calc R . .
C49 C 0.9020(7) 0.5596(7) 0.1060(4) 0.084(2) Uani 1 1 d . . .
H49A H 0.8221 0.5339 0.1172 0.126 Uiso 1 1 calc R . .
H49B H 0.9332 0.5026 0.0850 0.126 Uiso 1 1 calc R . .
H49C H 0.9005 0.6082 0.0670 0.126 Uiso 1 1 calc R . .
O6 O 0.6476(9) 0.3212(7) 0.3919(4) 0.149(3) Uani 1 1 d . . .
H6 H 0.6864 0.3280 0.4372 0.223 Uiso 1 1 calc R . .
C50 C 0.6765(7) 0.2435(5) 0.3441(4) 0.0678(19) Uani 1 1 d . . .
H50A H 0.7412 0.2728 0.3162 0.102 Uiso 1 1 calc R . .
H50B H 0.6079 0.2095 0.3055 0.102 Uiso 1 1 calc R . .
H50C H 0.7006 0.1938 0.3770 0.102 Uiso 1 1 calc R . .
O7 O 0.3878(9) 0.0695(8) 0.0121(6) 0.190(4) Uiso 1 1 d . . .
H7 H 0.4398 0.0353 0.0136 0.285 Uiso 1 1 d R . .
C51 C 0.4178(12) 0.1572(11) 0.0717(8) 0.167(5) Uiso 1 1 d . . .
H51A H 0.4450 0.1364 0.1227 0.250 Uiso 1 1 calc R . .
H51B H 0.3484 0.1855 0.0762 0.250 Uiso 1 1 calc R . .
H51C H 0.4804 0.2090 0.0567 0.250 Uiso 1 1 calc R . .

loop_
_atom_site_aniso_label
_atom_site_aniso_U_11
_atom_site_aniso_U_22
_atom_site_aniso_U_33
_atom_site_aniso_U_23
_atom_site_aniso_U_13
_atom_site_aniso_U_12
Ru1 0.0369(3) 0.0347(3) 0.0286(3) 0.0003(2) 0.0155(3) 0.0043(3)
Ru2 0.0287(3) 0.0377(3) 0.0261(3) -0.0069(2) 0.0080(2) 0.0057(2)
Ni 0.0283(3) 0.0397(4) 0.0254(3) -0.0028(3) 0.0108(3) 0.0038(3)
O2 0.057(3) 0.061(3) 0.042(2) 0.008(2) 0.013(2) 0.018(2)
N1 0.043(3) 0.040(2) 0.035(2) -0.003(2) 0.017(2) -0.001(2)
N2 0.042(3) 0.043(3) 0.032(2) -0.002(2) 0.012(2) 0.002(2)
N3 0.052(3) 0.055(3) 0.044(3) -0.001(2) 0.006(2) 0.020(2)
N4 0.031(2) 0.044(3) 0.035(2) -0.009(2) 0.0094(19) 0.000(2)
N5 0.039(3) 0.061(3) 0.032(2) 0.002(2) 0.008(2) 0.018(2)
N6 0.029(2) 0.055(3) 0.041(3) 0.002(2) 0.017(2) 0.006(2)
N8 0.038(3) 0.042(3) 0.052(3) -0.015(2) 0.013(2) 0.003(2)
C1 0.045(3) 0.036(3) 0.030(3) -0.004(2) 0.014(2) 0.004(2)
C2 0.030(3) 0.046(3) 0.027(3) -0.001(2) 0.011(2) 0.006(2)
C3 0.094(5) 0.051(4) 0.053(4) 0.005(3) 0.017(4) 0.032(4)
C4 0.072(5) 0.048(4) 0.052(4) -0.006(3) 0.028(3) 0.003(3)
C5 0.027(3) 0.074(4) 0.041(3) -0.019(3) 0.008(2) -0.004(3)
C6 0.037(3) 0.107(5) 0.029(3) -0.004(3) 0.006(2) 0.030(3)
C7 0.070(4) 0.061(4) 0.039(3) 0.017(3) 0.020(3) 0.020(3)
C8 0.048(3) 0.063(4) 0.043(3) 0.011(3) 0.026(3) 0.007(3)
C9 0.031(3) 0.075(4) 0.046(3) -0.008(3) 0.016(3) 0.011(3)
C10 0.044(4) 0.077(4) 0.060(4) -0.018(4) 0.002(3) 0.031(3)
C20 0.045(4) 0.061(4) 0.058(4) -0.012(3) 0.013(3) 0.014(3)
C21 0.053(4) 0.080(5) 0.076(5) -0.008(4) 0.025(4) 0.019(4)
C22 0.050(4) 0.069(4) 0.070(5) -0.013(4) 0.023(4) 0.014(3)
C23 0.059(4) 0.069(4) 0.051(4) -0.003(3) 0.015(3) 0.004(3)
C24 0.081(6) 0.112(7) 0.043(4) 0.005(4) 0.016(4) 0.017(5)
C25 0.113(7) 0.132(8) 0.053(5) 0.026(5) 0.018(5) 0.042(6)
C26 0.093(6) 0.104(6) 0.055(4) 0.024(4) 0.015(4) 0.035(5)
C27 0.057(4) 0.058(4) 0.041(3) -0.004(3) 0.009(3) 0.007(3)
C28 0.051(3) 0.046(3) 0.037(3) -0.011(3) 0.021(3) 0.004(3)
Ru3 0.0284(3) 0.0301(3) 0.0358(3) -0.0044(2) 0.0122(2) 0.0054(2)
O3 0.0283(18) 0.0377(19) 0.048(2) -0.0024(17) 0.0114(16) 0.0073(15)
N9 0.068(4) 0.055(3) 0.046(3) 0.002(3) 0.019(3) 0.019(3)
N10 0.034(2) 0.033(2) 0.034(2) -0.0013(18) 0.0124(19) 0.0077(18)
C29 0.034(3) 0.038(3) 0.048(3) -0.002(3) 0.012(3) 0.009(2)
C30 0.036(3) 0.040(3) 0.044(3) -0.004(2) 0.014(2) 0.006(2)
C31 0.037(3) 0.040(3) 0.041(3) -0.004(2) 0.008(2) 0.003(2)
C32 0.052(3) 0.034(3) 0.034(3) -0.002(2) 0.007(3) 0.013(3)
C33 0.035(3) 0.040(3) 0.027(3) -0.001(2) 0.006(2) 0.013(2)
C34 0.038(3) 0.042(3) 0.043(3) 0.005(3) 0.012(2) 0.013(2)
C35 0.036(3) 0.049(3) 0.055(4) 0.008(3) 0.017(3) 0.018(3)
C36 0.032(3) 0.040(3) 0.051(3) 0.004(3) 0.010(2) 0.007(2)
C37 0.035(3) 0.033(3) 0.030(3) 0.002(2) 0.012(2) 0.007(2)
C38 0.034(3) 0.039(3) 0.024(2) -0.001(2) 0.008(2) 0.009(2)
Ru4 0.0250(3) 0.0280(3) 0.0227(3) 0.0015(2) 0.0096(2) 0.0085(2)
O4 0.0362(19) 0.041(2) 0.0317(18) 0.0113(16) 0.0110(16) 0.0157(16)
N11 0.033(2) 0.049(3) 0.035(2) 0.001(2) 0.016(2) 0.010(2)
N12 0.023(2) 0.033(2) 0.032(2) -0.0051(18) 0.0132(17) 0.0087(17)
C39 0.032(3) 0.029(2) 0.027(2) 0.001(2) 0.010(2) 0.008(2)
C40 0.040(3) 0.037(3) 0.042(3) 0.003(2) 0.021(2) 0.013(2)
C41 0.044(3) 0.041(3) 0.064(4) -0.008(3) 0.029(3) 0.000(3)
C42 0.029(3) 0.059(4) 0.057(4) -0.026(3) 0.016(3) 0.000(3)
C43 0.031(3) 0.071(4) 0.038(3) -0.008(3) 0.012(2) 0.016(3)
C44 0.033(3) 0.109(6) 0.040(4) -0.008(4) 0.003(3) 0.021(4)
C45 0.045(4) 0.138(7) 0.044(4) 0.029(4) 0.007(3) 0.035(4)
C46 0.045(3) 0.085(5) 0.047(4) 0.027(3) 0.011(3) 0.027(3)
C47 0.030(3) 0.056(3) 0.035(3) 0.008(3) 0.015(2) 0.023(3)
C48 0.021(2) 0.054(3) 0.026(2) -0.001(2) 0.007(2) 0.014(2)
O5 0.046(2) 0.067(3) 0.045(2) -0.004(2) 0.008(2) 0.019(2)
C49 0.067(5) 0.112(7) 0.072(5) -0.012(5) -0.003(4) 0.036(5)
O6 0.218(9) 0.198(8) 0.093(5) 0.044(5) 0.055(6) 0.154(7)
C50 0.077(5) 0.066(4) 0.063(4) 0.001(4) 0.017(4) 0.021(4)

loop_
_atom_type_symbol
_atom_type_description
_atom_type_scat_dispersion_real
_atom_type_scat_dispersion_imag
_atom_type_scat_source
C C 0.0033 0.0016 'International Tables Vol C Tables 4.2.6.8 and 6.1.1.4'
H H 0.0000 0.0000 'International Tables Vol C Tables 4.2.6.8 and 6.1.1.4'
N N 0.0061 0.0033 'International Tables Vol C Tables 4.2.6.8 and 6.1.1.4'
O O 0.0106 0.0060 'International Tables Vol C Tables 4.2.6.8 and 6.1.1.4'
Ni Ni 0.3393 1.1124 'International Tables Vol C Tables 4.2.6.8 and 6.1.1.4'
Ru Ru -1.2594 0.8363 'International Tables Vol C Tables 4.2.6.8 and 6.1.1.4'

loop_
_geom_angle_atom_site_label_1
_geom_angle_atom_site_label_2
_geom_angle_atom_site_label_3
_geom_angle
_geom_angle_site_symmetry_1
_geom_angle_site_symmetry_3
O1' Ru1 O1' 180.000(2) . 2_775
O1' Ru1 O1 69.3(3) . 2_775
O1' Ru1 O1 110.7(3) 2_775 2_775
O1' Ru1 O1 110.7(3) . .
O1' Ru1 O1 69.3(3) 2_775 .
O1 Ru1 O1 180.000(1) 2_775 .
O1' Ru1 C1 89.4(3) . .
O1' Ru1 C1 90.6(3) 2_775 .
O1 Ru1 C1 93.2(2) 2_775 .
O1 Ru1 C1 86.8(2) . .
O1' Ru1 C1 90.6(3) . 2_775
O1' Ru1 C1 89.4(3) 2_775 2_775
O1 Ru1 C1 86.8(2) 2_775 2_775
O1 Ru1 C1 93.2(2) . 2_775
C1 Ru1 C1 180.000(1) . 2_775
O1' Ru1 N7' 99.8(4) . 2_775
O1' Ru1 N7' 80.2(4) 2_775 2_775
O1 Ru1 N7' 30.5(3) 2_775 2_775
O1 Ru1 N7' 149.5(3) . 2_775
C1 Ru1 N7' 92.5(4) . 2_775
C1 Ru1 N7' 87.5(4) 2_775 2_775
O1' Ru1 N7' 80.2(4) . .
O1' Ru1 N7' 99.8(4) 2_775 .
O1 Ru1 N7' 149.5(3) 2_775 .
O1 Ru1 N7' 30.5(3) . .
C1 Ru1 N7' 87.5(4) . .
C1 Ru1 N7' 92.5(4) 2_775 .
N7' Ru1 N7' 180.0(7) 2_775 .
O1' Ru1 N7 30.1(3) . .
O1' Ru1 N7 149.9(3) 2_775 .
O1 Ru1 N7 99.3(2) 2_775 .
O1 Ru1 N7 80.7(2) . .
C1 Ru1 N7 88.0(2) . .
C1 Ru1 N7 92.0(2) 2_775 .
N7' Ru1 N7 129.8(4) 2_775 .
N7' Ru1 N7 50.2(4) . .
O1' Ru1 N7 149.9(3) . 2_775
O1' Ru1 N7 30.1(3) 2_775 2_775
O1 Ru1 N7 80.7(2) 2_775 2_775
O1 Ru1 N7 99.3(2) . 2_775
C1 Ru1 N7 92.0(2) . 2_775
C1 Ru1 N7 88.0(2) 2_775 2_775
N7' Ru1 N7 50.2(4) 2_775 2_775
N7' Ru1 N7 129.8(4) . 2_775
N7 Ru1 N7 180.0(3) . 2_775
O2 Ru2 O2 180.000(1) . 2_665
O2 Ru2 C2 87.34(18) . .
O2 Ru2 C2 92.66(18) 2_665 .
O2 Ru2 C2 92.66(18) . 2_665
O2 Ru2 C2 87.34(18) 2_665 2_665
C2 Ru2 C2 180.000(1) . 2_665
O2 Ru2 N8 97.75(18) . 2_665
O2 Ru2 N8 82.25(18) 2_665 2_665
C2 Ru2 N8 91.85(18) . 2_665
C2 Ru2 N8 88.15(18) 2_665 2_665
O2 Ru2 N8 82.25(18) . .
O2 Ru2 N8 97.75(18) 2_665 .
C2 Ru2 N8 88.15(18) . .
C2 Ru2 N8 91.85(18) 2_665 .
N8 Ru2 N8 180.0(2) 2_665 .
N2 Ni N1 88.15(17) . .
N2 Ni N4 177.24(19) . .
N1 Ni N4 90.52(16) . .
N2 Ni N6 83.95(17) . .
N1 Ni N6 172.09(17) . .
N4 Ni N6 97.38(17) . .
N2 Ni N3 96.58(18) . .
N1 Ni N3 96.97(19) . .
N4 Ni N3 81.17(18) . .
N6 Ni N3 84.06(19) . .
N2 Ni N5 101.22(18) . .
N1 Ni N5 98.96(18) . .
N4 Ni N5 81.38(18) . .
N6 Ni N5 82.54(18) . .
N3 Ni N5 156.39(17) . .
C27 O2 Ru2 112.0(4) . .
C1 N1 Ni 166.2(5) . .
C2 N2 Ni 163.7(4) . .
C10 N3 C3 112.1(5) . .
C10 N3 Ni 104.7(4) . .
C3 N3 Ni 109.1(4) . .
C4 N4 C5 118.2(5) . .
C4 N4 Ni 105.6(3) . .
C5 N4 Ni 104.2(3) . .
C6 N5 C7 112.4(4) . .
C6 N5 Ni 108.4(4) . .
C7 N5 Ni 105.9(3) . .
C9 N6 C8 117.1(4) . .
C9 N6 Ni 108.1(4) . .
C8 N6 Ni 108.9(3) . .
C20 N8 C28 120.7(5) . .
C20 N8 Ru2 130.0(4) . .
C28 N8 Ru2 109.2(3) . .
N1 C1 Ru1 173.4(5) . .
N2 C2 Ru2 172.2(4) . .
N3 C3 C4 110.6(5) . .
N4 C4 C3 107.1(5) . .
N4 C5 C6 107.1(4) . .
N5 C6 C5 111.5(5) . .
N5 C7 C8 110.4(5) . .
N6 C8 C7 106.8(4) . .
N6 C9 C10 107.7(4) . .
N3 C10 C9 111.6(5) . .
C18 O1 Ru1 112.5(5) . .
C11 N7 C19 121.8(8) . .
C11 N7 Ru1 127.6(6) . .
C19 N7 Ru1 110.5(6) . .
N7 C11 C12 120.5(10) . .
C13 C12 C11 120.4(12) . .
C14 C13 C12 119.4(11) . .
C13 C14 C15 125.2(9) . .
C13 C14 C19 121.0(9) . .
C15 C14 C19 113.7(9) . .
C16 C15 C14 117.8(10) . .
C15 C16 C17 128.9(12) . .
C16 C17 C18 114.4(10) . .
O1 C18 C19 119.8(8) . .
O1 C18 C17 122.0(8) . .
C19 C18 C17 118.2(8) . .
C18 C19 N7 116.3(8) . .
C18 C19 C14 127.0(9) . .
N7 C19 C14 116.7(9) . .
C18' O1' Ru1 115.0(9) . .
C11' N7' C19' 122.4(13) . .
C11' N7' Ru1 128.1(11) . .
C19' N7' Ru1 109.4(8) . .
N7' C11' C12' 119.1(15) . .
C13' C12' C11' 121.5(19) . .
C14' C13' C12' 118.7(18) . .
C13' C14' C15' 123.9(14) . .
C13' C14' C19' 119.9(13) . .
C15' C14' C19' 116.0(12) . .
C16' C15' C14' 118.4(15) . .
C15' C16' C17' 125.9(16) . .
C16' C17' C18' 117.5(14) . .
O1' C18' C19' 116.5(12) . .
O1' C18' C17' 126.0(13) . .
C19' C18' C17' 117.5(12) . .
C18' C19' N7' 117.9(11) . .
C18' C19' C14' 124.6(12) . .
N7' C19' C14' 117.5(12) . .
N8 C20 C21 120.6(6) . .
C22 C21 C20 120.1(6) . .
C21 C22 C23 121.2(6) . .
C22 C23 C24 125.7(7) . .
C22 C23 C28 117.5(6) . .
C24 C23 C28 116.8(6) . .
C23 C24 C25 120.1(7) . .
C24 C25 C26 123.0(7) . .
C25 C26 C27 118.6(7) . .
O2 C27 C28 119.2(5) . .
O2 C27 C26 122.5(6) . .
C28 C27 C26 118.3(6) . .
N8 C28 C27 117.1(5) . .
N8 C28 C23 119.8(5) . .
C27 C28 C23 123.1(6) . .
O3 Ru3 O3 180.000(1) 2_566 .
O3 Ru3 N10 98.83(15) 2_566 .
O3 Ru3 N10 81.17(15) . .
O3 Ru3 N10 81.17(15) 2_566 2_566
O3 Ru3 N10 98.83(15) . 2_566
N10 Ru3 N10 180.000(1) . 2_566
O3 Ru3 C29 89.58(17) 2_566 2_566
O3 Ru3 C29 90.42(17) . 2_566
N10 Ru3 C29 91.65(18) . 2_566
N10 Ru3 C29 88.35(18) 2_566 2_566
O3 Ru3 C29 90.42(17) 2_566 .
O3 Ru3 C29 89.58(17) . .
N10 Ru3 C29 88.35(18) . .
N10 Ru3 C29 91.65(18) 2_566 .
C29 Ru3 C29 180.000(1) 2_566 .
C37 O3 Ru3 113.3(3) . .
C30 N10 C38 118.6(4) . .
C30 N10 Ru3 130.4(3) . .
C38 N10 Ru3 111.0(3) . .
N9 C29 Ru3 178.7(5) . .
N10 C30 C31 122.6(5) . .
C32 C31 C30 119.6(5) . .
C31 C32 C33 120.2(5) . .
C38 C33 C34 118.1(5) . .
C38 C33 C32 116.7(4) . .
C34 C33 C32 125.1(5) . .
C35 C34 C33 119.8(5) . .
C34 C35 C36 122.4(5) . .
C37 C36 C35 119.9(5) . .
O3 C37 C36 124.2(4) . .
O3 C37 C38 118.3(4) . .
C36 C37 C38 117.5(4) . .
N10 C38 C33 122.2(4) . .
N10 C38 C37 115.6(4) . .
C33 C38 C37 122.1(4) . .
O4 Ru4 O4 180.000(1) . 2_656
O4 Ru4 N12 80.97(15) . .
O4 Ru4 N12 99.03(15) 2_656 .
O4 Ru4 N12 99.03(15) . 2_656
O4 Ru4 N12 80.97(15) 2_656 2_656
N12 Ru4 N12 180.000(1) . 2_656
O4 Ru4 C39 89.27(16) . 2_656
O4 Ru4 C39 90.73(16) 2_656 2_656
N12 Ru4 C39 86.37(16) . 2_656
N12 Ru4 C39 93.63(16) 2_656 2_656
O4 Ru4 C39 90.73(16) . .
O4 Ru4 C39 89.27(16) 2_656 .
N12 Ru4 C39 93.63(16) . .
N12 Ru4 C39 86.37(16) 2_656 .
C39 Ru4 C39 180.0(2) 2_656 .
C47 O4 Ru4 112.8(3) . .
C40 N12 C48 118.9(5) . .
C40 N12 Ru4 129.7(4) . .
C48 N12 Ru4 111.2(3) . .
N11 C39 Ru4 176.4(4) . .
N12 C40 C41 122.0(5) . .
C42 C41 C40 120.6(6) . .
C41 C42 C43 119.2(5) . .
C44 C43 C42 124.8(6) . .
C44 C43 C48 118.1(6) . .
C42 C43 C48 117.1(5) . .
C45 C44 C43 119.7(6) . .
C44 C45 C46 123.1(6) . .
C47 C46 C45 119.6(6) . .
O4 C47 C46 124.0(5) . .
O4 C47 C48 118.9(4) . .
C46 C47 C48 117.0(5) . .
N12 C48 C47 115.5(4) . .
N12 C48 C43 122.0(5) . .
C47 C48 C43 122.4(5) . .

loop_
_geom_bond_atom_site_label_1
_geom_bond_atom_site_label_2
_geom_bond_distance
_geom_bond_site_symmetry_2
Ru1 O1' 1.999(11) .
Ru1 O1' 1.999(11) 2_775
Ru1 O1 2.015(5) 2_775
Ru1 O1 2.015(5) .
Ru1 C1 2.067(5) .
Ru1 C1 2.067(5) 2_775
Ru1 N7' 2.068(13) 2_775
Ru1 N7' 2.068(13) .
Ru1 N7 2.079(7) .
Ru1 N7 2.079(7) 2_775
Ru2 O2 2.005(4) .
Ru2 O2 2.005(4) 2_665
Ru2 C2 2.053(5) .
Ru2 C2 2.053(5) 2_665
Ru2 N8 2.055(4) 2_665
Ru2 N8 2.055(4) .
Ni N2 2.054(5) .
Ni N1 2.057(4) .
Ni N4 2.087(4) .
Ni N6 2.099(4) .
Ni N3 2.128(5) .
Ni N5 2.129(4) .
O2 C27 1.326(7) .
N1 C1 1.141(6) .
N2 C2 1.150(6) .
N3 C10 1.498(8) .
N3 C3 1.499(8) .
N4 C4 1.451(8) .
N4 C5 1.473(7) .
N5 C6 1.482(7) .
N5 C7 1.488(7) .
N6 C9 1.470(7) .
N6 C8 1.470(7) .
N8 C20 1.320(7) .
N8 C28 1.385(7) .
C3 C4 1.537(9) .
C5 C6 1.500(9) .
C7 C8 1.507(8) .
C9 C10 1.513(9) .
O1 C18 1.355(9) .
N7 C11 1.325(10) .
N7 C19 1.397(11) .
C11 C12 1.407(12) .
C12 C13 1.373(13) .
C13 C14 1.357(12) .
C14 C15 1.423(11) .
C14 C19 1.446(10) .
C15 C16 1.350(12) .
C16 C17 1.402(12) .
C17 C18 1.416(12) .
C18 C19 1.358(12) .
O1' C18' 1.335(13) .
N7' C11' 1.322(14) .
N7' C19' 1.406(14) .
C11' C12' 1.401(17) .
C12' C13' 1.388(18) .
C13' C14' 1.376(16) .
C14' C15' 1.402(14) .
C14' C19' 1.437(13) .
C15' C16' 1.363(16) .
C16' C17' 1.373(16) .
C17' C18' 1.415(15) .
C18' C19' 1.366(15) .
C20 C21 1.409(8) .
C21 C22 1.364(9) .
C22 C23 1.370(8) .
C23 C24 1.381(9) .
C23 C28 1.443(7) .
C24 C25 1.387(10) .
C25 C26 1.401(10) .
C26 C27 1.400(8) .
C27 C28 1.392(8) .
Ru3 O3 2.010(3) 2_566
Ru3 O3 2.010(3) .
Ru3 N10 2.072(4) .
Ru3 N10 2.072(4) 2_566
Ru3 C29 2.076(6) 2_566
Ru3 C29 2.076(6) .
O3 C37 1.335(6) .
N9 C29 1.149(7) .
N10 C30 1.315(6) .
N10 C38 1.381(6) .
C30 C31 1.404(7) .
C31 C32 1.355(7) .
C32 C33 1.413(7) .
C33 C38 1.408(7) .
C33 C34 1.414(7) .
C34 C35 1.352(7) .
C35 C36 1.416(7) .
C36 C37 1.385(7) .
C37 C38 1.425(7) .
Ru4 O4 2.013(3) .
Ru4 O4 2.013(3) 2_656
Ru4 N12 2.060(4) .
Ru4 N12 2.060(4) 2_656
Ru4 C39 2.072(5) 2_656
Ru4 C39 2.072(5) .
O4 C47 1.325(6) .
N11 C39 1.142(6) .
N12 C40 1.324(6) .
N12 C48 1.372(6) .
C40 C41 1.399(8) .
C41 C42 1.361(9) .
C42 C43 1.417(9) .
C43 C44 1.403(9) .
C43 C48 1.420(7) .
C44 C45 1.350(10) .
C45 C46 1.405(10) .
C46 C47 1.405(7) .
C47 C48 1.411(7) .
O5 C49 1.433(8) .
O6 C50 1.399(8) .
O7 C51 1.448(13) .
